data_2104412
loop_
_publ_author_name
'St\%ahl, Kenny'
'Andersen, Jens E. T.'
'Shim, Irene'
'Christgau, Stephan'

_publ_section_title
;
 Structures of strontium diformate and strontium fumarate. A
 synchrotron powder diffraction study
;
_journal_coeditor_code ZB5005
_journal_issue 4
_journal_name_full 'Acta Crystallographica Section B'
_journal_page_first 481
_journal_page_last 487
_journal_paper_doi 10.1107/S0108768109023489
_journal_volume 65
_journal_year 2009
_chemical_formula_moiety 'C2 H2 O4 Sr'
_chemical_formula_sum 'C2 H2 O4 Sr'
_chemical_formula_weight 177.66
_chemical_name_common 'Strontium diformate'
_chemical_name_systematic
;
 Strontium diformate
;
_space_group_IT_number 92
_symmetry_cell_setting tetragonal
_symmetry_space_group_name_Hall 'P 4abw 2nw'
_symmetry_space_group_name_H-M 'P 41 21 2'
_cell_angle_alpha 90.00000
_cell_angle_beta 90.00000
_cell_angle_gamma 90.00000
_cell_formula_units_Z 4
_cell_length_a 7.09951(7)
_cell_length_b 7.09951(7)
_cell_length_c 10.04048(13)
_cell_measurement_temperature 540(2)
_cell_volume 506.071(10)
_computing_cell_refinement 'WINPOW, local Rietveld program'
_computing_data_collection 'Huber G670'
_computing_data_reduction 'WINPOW, local Rietveld program'
_computing_molecular_graphics 'ATOMS 6.2, Shape Software, USA'
_computing_publication_material 'WINPOW, local Rietveld program'
_computing_structure_refinement 'WINPOW, local Rietveld program'
_computing_structure_solution 'EXPO, Altomari et al., 1994, 1995'
_diffrn_ambient_temperature 540
_diffrn_measurement_device_type 'HUBER G670 Guinier camera'
_diffrn_radiation_monochromator Si(111)
_diffrn_radiation_type synchrotron
_diffrn_radiation_wavelength 1.28406
_exptl_absorpt_coefficient_mu 8.30
_exptl_absorpt_correction_T_max 0.397
_exptl_absorpt_correction_T_min 0.354
_exptl_absorpt_correction_type cylinder
_exptl_absorpt_process_details
;
Bond, W.L. (1972) Int. Tabl. Vol II
;
_exptl_crystal_density_diffrn 2.331
_exptl_crystal_F_000 336.0
_pd_block_diffractogram_id betastrontiumdiformate540K
_pd_char_colour colorless
_pd_instr_location
;
Beamline 711, MAX II, MAXlab, Lund, Sweden
;
_pd_meas_2theta_range_inc 0.005
_pd_meas_2theta_range_max 100.000
_pd_meas_2theta_range_min 4.000
_pd_meas_number_of_points 19200
_pd_meas_scan_method step
_pd_proc_2theta_range_inc 0.005
_pd_proc_2theta_range_max 100.001
_pd_proc_2theta_range_min 12.006
_pd_proc_info_data_reduction
;
 ?
;
_pd_proc_ls_background_function Chebyshev
_pd_proc_ls_pref_orient_corr
;
I~corr~ = I~obs~/[P^2^cos^2^\a + P^-1^sin^2^\a]^3/2^
(Dollase (1986) J. Appl. Cryst. 19, 267)
P = 1.080(5) in direction (111)
;
_pd_proc_ls_profile_function Voigt
_pd_proc_ls_prof_R_factor 0.0239
_pd_proc_ls_prof_wR_expected 0.0053
_pd_proc_ls_prof_wR_factor 0.0362
_pd_proc_number_of_points 17600
_pd_proc_wavelength 1.28406
_pd_spec_mounting 'quartz capillary'
_pd_spec_mount_mode transmission
_pd_spec_shape cylinder
_pd_spec_size_axial 2.0
_pd_spec_size_equat 0.3
_refine_ls_extinction_method none
_refine_ls_goodness_of_fit_all 6.86
_refine_ls_hydrogen_treatment noref
_refine_ls_matrix_type full
_refine_ls_number_constraints 0
_refine_ls_number_parameters 39
_refine_ls_number_restraints 0
_refine_ls_shift/su_max 0.0310
_refine_ls_shift/su_mean 0.0080
_refine_ls_structure_factor_coef Inet
_refine_ls_weighting_scheme sigma
_cod_data_source_file zb5005.cif
_cod_data_source_block betastrontiumdiformate540K
_cod_depositor_comments
;
The following automatic conversions were performed:
'_symmetry_cell_setting' value 'Tetragonal' changed to 'tetragonal'
according to '/home/saulius/struct/CIF-dictionaries/cif_core.dic'
dictionary named 'cif_core.dic' version 2.4.1 from 2010-06-29.

Automatic conversion script
Id: cif_fix_enum 1527 2010-12-29 10:47:43Z saulius 

The following automatic conversions were performed:

'_symmetry_cell_setting' value 'Tetragonal' changed to 'tetragonal'
according to /home/saulius/struct/CIF-dictionaries/cif_core.dic
dictionary named 'cif_core.dic' version 2.4.1 from 2010-06-29.

Automatic conversion script
Id: cif_fix_values 1715 2011-07-08 13:25:40Z adriana 
;
_cod_original_cell_volume 506.070(10)
_cod_database_code 2104412

loop_
_symmetry_equiv_pos_as_xyz
x,y,z
-y+1/2,x+1/2,z+1/4
-x,-y,z+1/2
y+1/2,-x+1/2,z+3/4
y,x,-z
x+1/2,-y+1/2,-z+3/4
-y,-x,-z+1/2
-x+1/2,y+1/2,-z+1/4

loop_
_atom_site_type_symbol
_atom_site_label
_atom_site_fract_x
_atom_site_fract_y
_atom_site_fract_z
_atom_site_U_iso_or_equiv
_atom_site_adp_type
_atom_site_occupancy
Sr Sr1 .26354(11) .26354(11) .5000 .0580(4) Uiso 1.0000
C C .2877(12) .2768(10) .1937(5) .0633 Uiso 1.0000
O O1 .4134(6) .2070(11) .2584(5) .0633 Uiso 1.0000
O O2 .1218(7) .2007(8) .2260(4) .0633 Uiso 1.0000
H H .3047 .3723 .1333 .0697 Uiso 1.0000

loop_
_atom_type_symbol
_atom_type_description
_atom_type_scat_dispersion_real
_atom_type_scat_dispersion_imag
_atom_type_scat_source
C C 0.0150 0.0070 'International Tables for Crystallography (Vol. IV)'
O O 0.0300 0.0200 'International Tables for Crystallography (Vol. IV)'
Sr Sr -0.6300 1.3300 'International Tables for Crystallography (Vol. IV)'
H H 0.0000 0.0000 'International Tables for Crystallography (Vol. IV)'

loop_
_geom_angle_atom_site_label_1
_geom_angle_atom_site_label_2
_geom_angle_atom_site_label_3
_geom_angle_site_symmetry_1
_geom_angle_site_symmetry_3
_geom_angle
_geom_angle_publ_flag
O1 C O2 . . 110.7(6) y
O1 C H . . 124.1(9) n
O2 C H . . 125.2(8) n

loop_
_geom_bond_atom_site_label_1
_geom_bond_atom_site_label_2
_geom_bond_site_symmetry_2
_geom_bond_distance
_geom_bond_publ_flag
Sr1 O1 2_545 2.496(4) y
Sr1 O1 6_455 2.496(4) y
Sr1 O2 2_555 2.568(5) y
Sr1 O2 6_555 2.568(5) y
Sr1 O1 5_556 2.679(5) y
Sr1 O1 . 2.679(5) y
Sr1 O2 5_556 2.963(5) y
Sr1 O2 . 2.963(5) y
C H . .917(6) n
C O1 . 1.210(9) y
C O2 . 1.336(10) y
